data_4508687
loop_
_publ_author_name
'Eubank, Jarrod F.'
'Walsh, Rosa D.'
'Poddar, Pankaj'
'Srikanth, Hariharan'
'Larsen, Randy W.'
'Eddaoudi, Mohamed'

_publ_section_title
;
 Metal&#x2212;Organic Framework Diversity via Heterocoordination of a
 Multifunctional Ligand:&#x2009; SrAl2and a Novel (3,4)-Connected Network
;
_journal_issue 6
_journal_name_full 'Crystal Growth &amp; Design'
_journal_page_first 1453
_journal_paper_doi 10.1021/cg060087l
_journal_volume 6
_journal_year 2006
_chemical_formula_sum 'C25 H25 N5 O10 Zn2'
_chemical_formula_weight 686.24
_chemical_name_systematic
; 
 ? 
;
_space_group_IT_number 61
_symmetry_space_group_name_Hall '-P 2ac 2ab'
_symmetry_space_group_name_H-M 'P b c a'
_atom_sites_solution_hydrogens geom
_atom_sites_solution_primary direct
_atom_sites_solution_secondary difmap
_audit_creation_method SHELXL-97
_cell_angle_alpha 90.00
_cell_angle_beta 90.00
_cell_angle_gamma 90.00
_cell_formula_units_Z 8
_cell_length_a 14.040(3)
_cell_length_b 14.345(3)
_cell_length_c 27.756(5)
_cell_measurement_temperature 100(2)
_cell_volume 5590(2)
_computing_structure_refinement 'SHELXL-97 (Sheldrick, 1997)'
_computing_structure_solution 'SHELXS-97 (Sheldrick, 1990)'
_diffrn_ambient_temperature 100(2)
_diffrn_measured_fraction_theta_full 0.999
_diffrn_measured_fraction_theta_max 0.999
_diffrn_radiation_monochromator graphite
_diffrn_radiation_source 'fine-focus sealed tube'
_diffrn_radiation_type MoK\a
_diffrn_radiation_wavelength 0.71073
_diffrn_reflns_av_R_equivalents 0.1451
_diffrn_reflns_av_sigmaI/netI 0.1723
_diffrn_reflns_limit_h_max 14
_diffrn_reflns_limit_h_min -8
_diffrn_reflns_limit_k_max 14
_diffrn_reflns_limit_k_min -14
_diffrn_reflns_limit_l_max 27
_diffrn_reflns_limit_l_min -27
_diffrn_reflns_number 16048
_diffrn_reflns_theta_full 20.81
_diffrn_reflns_theta_max 20.81
_diffrn_reflns_theta_min 2.06
_exptl_absorpt_coefficient_mu 1.781
_exptl_crystal_density_diffrn 1.631
_exptl_crystal_density_method 'not measured'
_exptl_crystal_F_000 2800
_refine_diff_density_max 0.574
_refine_diff_density_min -0.519
_refine_diff_density_rms 0.142
_refine_ls_extinction_coef 0.0098(9)
_refine_ls_extinction_expression Fc^*^=kFc[1+0.001xFc^2^\l^3^/sin(2\q)]^-1/4^
_refine_ls_extinction_method SHELXL
_refine_ls_goodness_of_fit_ref 0.913
_refine_ls_hydrogen_treatment mixed
_refine_ls_matrix_type full
_refine_ls_number_parameters 380
_refine_ls_number_reflns 2917
_refine_ls_number_restraints 0
_refine_ls_restrained_S_all 0.913
_refine_ls_R_factor_all 0.1045
_refine_ls_R_factor_gt 0.0707
_refine_ls_shift/su_max 0.110
_refine_ls_shift/su_mean 0.001
_refine_ls_structure_factor_coef Fsqd
_refine_ls_weighting_details 'calc w=1/[\s^2^(Fo^2^)+(0.1000P)^2^+0.0000P] where P=(Fo^2^+2Fc^2^)/3'
_refine_ls_weighting_scheme calc
_refine_ls_wR_factor_gt 0.1738
_refine_ls_wR_factor_ref 0.2027
_reflns_number_gt 2108
_reflns_number_total 2917
_reflns_threshold_expression >2sigma(I)
_cod_data_source_file cg060087lsup2.cif
_cod_data_source_block me077
_cod_original_cell_volume 5590.4(19)
_cod_database_code 4508687

loop_
_symmetry_equiv_pos_as_xyz
'x, y, z'
'-x+1/2, -y, z+1/2'
'-x, y+1/2, -z+1/2'
'x+1/2, -y+1/2, -z'
'-x, -y, -z'
'x-1/2, y, -z-1/2'
'x, -y-1/2, z-1/2'
'-x-1/2, y-1/2, z'

loop_
_atom_site_label
_atom_site_type_symbol
_atom_site_fract_x
_atom_site_fract_y
_atom_site_fract_z
_atom_site_U_iso_or_equiv
_atom_site_adp_type
_atom_site_occupancy
_atom_site_symmetry_multiplicity
_atom_site_calc_flag
_atom_site_refinement_flags
Zn1 Zn 0.28628(9) 0.40884(8) 0.59779(4) 0.0238(6) Uani 1 1 d .
Zn2 Zn 0.21261(8) 0.51077(8) 0.34721(4) 0.0216(5) Uani 1 1 d .
N1 N 0.2966(6) 0.1090(6) 0.3998(3) 0.024(2) Uani 1 1 d .
N2 N -0.1695(6) 0.5351(5) 0.1933(3) 0.019(2) Uani 1 1 d .
N3 N 0.1720(7) 0.4995(6) 0.5998(3) 0.028(2) Uani 1 1 d .
N4 N 0.1525(6) 0.2360(6) 0.7041(3) 0.029(2) Uani 1 1 d .
N5 N 0.4294(6) 0.6180(6) 0.5104(3) 0.029(2) Uani 1 1 d .
O1 O 0.3100(5) 0.3191(5) 0.5449(2) 0.0265(18) Uani 1 1 d .
O2 O 0.1994(6) 0.3805(5) 0.4952(2) 0.031(2) Uani 1 1 d .
O3 O 0.2140(5) 0.3839(4) 0.3710(3) 0.0242(18) Uani 1 1 d .
O4 O 0.3412(5) 0.4262(5) 0.4144(3) 0.0289(19) Uani 1 1 d .
O5 O 0.1007(5) 0.5033(5) 0.3068(2) 0.0238(18) Uani 1 1 d .
O6 O 0.1293(5) 0.6440(5) 0.2747(2) 0.0290(19) Uani 1 1 d .
O7 O 0.1583(5) 0.5158(5) 0.1837(2) 0.0232(18) Uani 1 1 d .
O8 O 0.0958(5) 0.6210(4) 0.1351(2) 0.0224(17) Uani 1 1 d .
O9 O 0.1983(5) 0.3128(5) 0.6370(3) 0.0259(18) Uani 1 1 d .
O10 O 0.3658(5) 0.5245(5) 0.5681(3) 0.0318(19) Uani 1 1 d .
C1 C 0.2988(7) 0.0880(7) 0.4470(4) 0.026(3) Uani 1 1 d .
H1A H 0.3031 0.0246 0.4566 0.031 Uiso 1 1 calc R
C2 C 0.2952(7) 0.1561(7) 0.4817(4) 0.025(3) Uani 1 1 d .
H2A H 0.3002 0.1398 0.5148 0.030 Uiso 1 1 calc R
C3 C 0.2841(7) 0.2497(7) 0.4684(4) 0.022(3) Uani 1 1 d .
C4 C 0.2864(7) 0.2700(7) 0.4198(4) 0.021(3) Uani 1 1 d .
C5 C 0.2933(7) 0.1986(7) 0.3870(4) 0.019(3) Uani 1 1 d .
H5A H 0.2959 0.2137 0.3537 0.023 Uiso 1 1 calc R
C6 C 0.2639(8) 0.3242(7) 0.5055(4) 0.019(3) Uani 1 1 d .
C7 C 0.2811(9) 0.3691(7) 0.4012(4) 0.022(3) Uani 1 1 d .
C8 C -0.1718(8) 0.5324(7) 0.2419(4) 0.023(3) Uani 1 1 d .
H8A H -0.2313 0.5229 0.2575 0.028 Uiso 1 1 calc R
C9 C -0.0926(8) 0.5428(7) 0.2693(4) 0.026(3) Uani 1 1 d .
H9A H -0.0973 0.5412 0.3034 0.032 Uiso 1 1 calc R
C10 C -0.0038(7) 0.5558(6) 0.2473(4) 0.017(3) Uani 1 1 d .
C11 C -0.0012(7) 0.5602(7) 0.1974(3) 0.014(2) Uani 1 1 d .
C12 C -0.0828(7) 0.5492(6) 0.1716(4) 0.016(3) Uani 1 1 d .
H12A H -0.0797 0.5514 0.1375 0.020 Uiso 1 1 calc R
C13 C 0.0830(8) 0.5733(8) 0.2789(4) 0.023(3) Uani 1 1 d .
C14 C 0.0913(8) 0.5674(7) 0.1703(4) 0.021(3) Uani 1 1 d .
C15 C 0.1792(8) 0.5832(7) 0.6212(4) 0.028(3) Uani 1 1 d .
H15A H 0.2372 0.5983 0.6370 0.034 Uiso 1 1 calc R
C16 C 0.1094(8) 0.6465(7) 0.6215(4) 0.035(3) Uani 1 1 d .
H16A H 0.1182 0.7052 0.6367 0.042 Uiso 1 1 calc R
C17 C 0.0240(9) 0.6251(9) 0.5992(5) 0.049(4) Uani 1 1 d .
H17A H -0.0276 0.6679 0.6000 0.059 Uiso 1 1 calc R
C18 C 0.0148(9) 0.5412(8) 0.5760(5) 0.044(3) Uani 1 1 d .
H18A H -0.0422 0.5253 0.5594 0.053 Uiso 1 1 calc R
C19 C 0.0908(9) 0.4808(8) 0.5775(4) 0.037(3) Uani 1 1 d .
H19A H 0.0848 0.4224 0.5617 0.044 Uiso 1 1 calc R
C20 C 0.2125(7) 0.2863(7) 0.6789(4) 0.023(3) Uani 1 1 d .
H20A H 0.2708 0.3037 0.6938 0.027 Uiso 1 1 calc R
C21 C 0.0613(8) 0.2088(8) 0.6844(4) 0.041(3) Uani 1 1 d .
H21A H 0.0562 0.2309 0.6511 0.062 Uiso 1 1 calc R
H21B H 0.0101 0.2364 0.7038 0.062 Uiso 1 1 calc R
H21C H 0.0556 0.1407 0.6851 0.062 Uiso 1 1 calc R
C22 C 0.1724(10) 0.2094(8) 0.7540(4) 0.042(3) Uani 1 1 d .
H22A H 0.2360 0.2315 0.7631 0.063 Uiso 1 1 calc R
H22B H 0.1699 0.1413 0.7570 0.063 Uiso 1 1 calc R
H22C H 0.1248 0.2375 0.7753 0.063 Uiso 1 1 calc R
C23 C 0.3880(8) 0.5406(8) 0.5260(5) 0.032(3) Uani 1 1 d .
H23A H 0.3745 0.4937 0.5028 0.039 Uiso 1 1 calc R
C24 C 0.4517(8) 0.6314(8) 0.4602(4) 0.034(3) Uani 1 1 d .
H24A H 0.4360 0.5746 0.4422 0.051 Uiso 1 1 calc R
H24B H 0.5197 0.6450 0.4567 0.051 Uiso 1 1 calc R
H24C H 0.4144 0.6837 0.4475 0.051 Uiso 1 1 calc R
C25 C 0.4459(8) 0.6916(7) 0.5453(4) 0.034(3) Uani 1 1 d .
H25A H 0.4269 0.6701 0.5774 0.050 Uiso 1 1 calc R
H25B H 0.4084 0.7466 0.5365 0.050 Uiso 1 1 calc R
H25C H 0.5137 0.7079 0.5455 0.050 Uiso 1 1 calc R

loop_
_atom_site_aniso_label
_atom_site_aniso_U_11
_atom_site_aniso_U_22
_atom_site_aniso_U_33
_atom_site_aniso_U_23
_atom_site_aniso_U_13
_atom_site_aniso_U_12
Zn1 0.0292(9) 0.0229(8) 0.0193(9) -0.0021(6) 0.0004(6) -0.0007(6)
Zn2 0.0278(9) 0.0199(8) 0.0171(9) 0.0018(6) -0.0008(6) 0.0001(6)
N1 0.032(6) 0.028(6) 0.013(6) 0.002(4) 0.001(4) 0.007(4)
N2 0.018(5) 0.020(5) 0.020(6) -0.011(4) 0.002(5) 0.000(4)
N3 0.035(6) 0.032(6) 0.016(5) -0.006(4) 0.005(5) 0.005(5)
N4 0.040(6) 0.021(5) 0.027(6) 0.004(4) 0.005(5) -0.003(5)
N5 0.042(6) 0.023(5) 0.021(6) 0.003(5) 0.009(5) -0.005(5)
O1 0.040(5) 0.031(4) 0.009(4) -0.006(4) -0.002(4) -0.006(4)
O2 0.046(5) 0.023(4) 0.023(5) -0.005(4) -0.004(4) 0.001(4)
O3 0.031(5) 0.020(4) 0.021(5) -0.001(3) -0.003(4) 0.001(3)
O4 0.041(5) 0.019(4) 0.027(5) 0.005(4) 0.008(4) 0.001(4)
O5 0.026(4) 0.025(4) 0.021(4) 0.008(4) -0.006(4) 0.004(3)
O6 0.037(5) 0.026(4) 0.024(5) 0.006(4) -0.006(4) -0.007(4)
O7 0.026(5) 0.026(4) 0.018(4) 0.002(3) -0.001(4) -0.004(4)
O8 0.026(4) 0.023(4) 0.018(4) 0.002(4) 0.004(4) -0.002(3)
O9 0.032(5) 0.031(4) 0.014(5) 0.005(4) -0.001(4) -0.004(4)
O10 0.035(5) 0.034(5) 0.026(5) -0.001(4) 0.001(4) -0.003(4)
C1 0.024(7) 0.027(7) 0.027(8) -0.001(6) 0.010(5) 0.003(5)
C2 0.037(7) 0.027(7) 0.011(7) 0.021(6) -0.003(5) -0.010(5)
C3 0.018(6) 0.033(7) 0.016(7) -0.002(5) 0.006(5) 0.004(5)
C4 0.028(7) 0.016(6) 0.019(7) -0.002(6) 0.006(5) 0.006(5)
C5 0.023(6) 0.017(6) 0.018(6) 0.011(6) 0.005(5) 0.009(5)
C6 0.020(7) 0.010(6) 0.029(8) 0.008(6) 0.017(6) 0.000(5)
C7 0.035(8) 0.019(7) 0.014(7) -0.001(5) 0.012(6) -0.002(6)
C8 0.031(7) 0.029(6) 0.009(7) -0.010(5) 0.003(6) -0.007(5)
C9 0.041(8) 0.027(6) 0.011(6) 0.002(5) 0.000(6) 0.007(6)
C10 0.015(6) 0.007(5) 0.029(8) -0.005(5) 0.000(6) -0.002(5)
C11 0.016(7) 0.027(6) 0.000(6) 0.002(5) -0.002(5) -0.004(5)
C12 0.029(7) 0.009(5) 0.012(6) 0.000(5) -0.005(6) 0.006(5)
C13 0.026(7) 0.029(7) 0.014(7) -0.012(6) 0.011(5) 0.012(6)
C14 0.030(7) 0.018(6) 0.015(7) -0.005(6) -0.009(6) -0.007(6)
C15 0.037(8) 0.019(6) 0.029(7) 0.007(6) 0.002(6) -0.004(6)
C16 0.033(8) 0.021(6) 0.051(9) -0.009(6) -0.003(7) 0.000(7)
C17 0.035(8) 0.040(8) 0.073(11) 0.023(7) 0.017(8) -0.006(7)
C18 0.034(8) 0.039(8) 0.059(9) -0.014(7) -0.010(7) -0.001(7)
C19 0.037(8) 0.037(7) 0.038(8) -0.004(6) -0.001(7) 0.003(7)
C20 0.019(7) 0.015(6) 0.033(8) -0.010(6) 0.006(6) -0.011(5)
C21 0.033(8) 0.032(7) 0.058(9) -0.004(6) -0.006(7) 0.007(6)
C22 0.067(9) 0.035(7) 0.025(8) 0.010(6) 0.012(7) -0.009(7)
C23 0.031(7) 0.038(8) 0.029(8) -0.006(7) -0.010(6) 0.007(6)
C24 0.036(7) 0.043(7) 0.023(7) -0.007(6) 0.006(6) -0.022(6)
C25 0.046(8) 0.016(6) 0.039(8) 0.003(6) -0.011(6) -0.011(5)

loop_
_atom_type_symbol
_atom_type_description
_atom_type_scat_dispersion_real
_atom_type_scat_dispersion_imag
_atom_type_scat_source
C C 0.0033 0.0016 'International Tables Vol C Tables 4.2.6.8 and 6.1.1.4'
H H 0.0000 0.0000 'International Tables Vol C Tables 4.2.6.8 and 6.1.1.4'
N N 0.0061 0.0033 'International Tables Vol C Tables 4.2.6.8 and 6.1.1.4'
O O 0.0106 0.0060 'International Tables Vol C Tables 4.2.6.8 and 6.1.1.4'
Zn Zn 0.2839 1.4301 'International Tables Vol C Tables 4.2.6.8 and 6.1.1.4'

loop_
_geom_angle_atom_site_label_1
_geom_angle_atom_site_label_2
_geom_angle_atom_site_label_3
_geom_angle
_geom_angle_site_symmetry_1
_geom_angle_site_symmetry_3
O1 Zn1 O8 96.0(3) . 2_565
O1 Zn1 N3 124.0(3) . .
O8 Zn1 N3 139.8(3) 2_565 .
O1 Zn1 O9 93.2(3) . .
O8 Zn1 O9 94.4(3) 2_565 .
N3 Zn1 O9 86.8(3) . .
O1 Zn1 O10 97.5(3) . .
O8 Zn1 O10 86.2(3) 2_565 .
N3 Zn1 O10 85.9(3) . .
O9 Zn1 O10 169.2(3) . .
O5 Zn2 O3 98.8(3) . .
O5 Zn2 N2 110.6(3) . 6_656
O3 Zn2 N2 110.0(3) . 6_656
O5 Zn2 N1 113.8(3) . 8_665
O3 Zn2 N1 114.1(3) . 8_665
N2 Zn2 N1 109.3(3) 6_656 8_665
C5 N1 C1 118.4(9) . .
C5 N1 Zn2 118.4(7) . 8_655
C1 N1 Zn2 123.1(7) . 8_655
C8 N2 C12 117.6(9) . .
C8 N2 Zn2 121.9(7) . 6_556
C12 N2 Zn2 120.4(6) . 6_556
C19 N3 C15 116.8(10) . .
C19 N3 Zn1 121.9(7) . .
C15 N3 Zn1 121.1(8) . .
C20 N4 C21 121.0(10) . .
C20 N4 C22 121.7(10) . .
C21 N4 C22 117.2(9) . .
C23 N5 C24 121.5(9) . .
C23 N5 C25 117.5(9) . .
C24 N5 C25 120.9(9) . .
C6 O1 Zn1 120.9(6) . .
C7 O3 Zn2 112.7(6) . .
C13 O5 Zn2 117.4(7) . .
C14 O8 Zn1 108.4(7) . 2_564
C20 O9 Zn1 125.5(6) . .
C23 O10 Zn1 129.5(7) . .
N1 C1 C2 121.5(10) . .
C1 C2 C3 120.0(10) . .
C4 C3 C2 117.3(10) . .
C4 C3 C6 121.4(9) . .
C2 C3 C6 121.2(9) . .
C5 C4 C3 119.4(9) . .
C5 C4 C7 118.4(9) . .
C3 C4 C7 122.1(9) . .
N1 C5 C4 123.0(10) . .
O2 C6 O1 127.1(10) . .
O2 C6 C3 116.0(10) . .
O1 C6 C3 116.7(9) . .
O4 C7 O3 126.2(10) . .
O4 C7 C4 119.3(10) . .
O3 C7 C4 114.5(10) . .
N2 C8 C9 122.5(10) . .
C8 C9 C10 120.0(9) . .
C11 C10 C9 117.7(9) . .
C11 C10 C13 123.2(9) . .
C9 C10 C13 118.9(9) . .
C12 C11 C10 119.8(9) . .
C12 C11 C14 118.2(9) . .
C10 C11 C14 121.7(9) . .
C11 C12 N2 122.3(9) . .
O6 C13 O5 127.3(10) . .
O6 C13 C10 120.8(10) . .
O5 C13 C10 111.8(9) . .
O8 C14 O7 124.1(10) . .
O8 C14 C11 118.6(10) . .
O7 C14 C11 117.3(9) . .
C16 C15 N3 123.8(11) . .
C15 C16 C17 118.8(11) . .
C18 C17 C16 119.2(12) . .
C17 C18 C19 117.6(12) . .
N3 C19 C18 123.8(11) . .
O9 C20 N4 124.5(10) . .
O10 C23 N5 125.3(11) . .

loop_
_geom_bond_atom_site_label_1
_geom_bond_atom_site_label_2
_geom_bond_distance
_geom_bond_site_symmetry_2
Zn1 O1 1.981(7) .
Zn1 O8 1.999(7) 2_565
Zn1 N3 2.066(9) .
Zn1 O9 2.147(7) .
Zn1 O10 2.162(7) .
Zn2 O5 1.933(7) .
Zn2 O3 1.936(7) .
Zn2 N2 2.031(8) 6_656
Zn2 N1 2.033(8) 8_665
N1 C5 1.334(12) .
N1 C1 1.347(13) .
N1 Zn2 2.033(8) 8_655
N2 C8 1.350(12) .
N2 C12 1.373(12) .
N2 Zn2 2.031(8) 6_556
N3 C19 1.323(14) .
N3 C15 1.343(13) .
N4 C20 1.312(12) .
N4 C21 1.446(13) .
N4 C22 1.463(13) .
N5 C23 1.326(14) .
N5 C24 1.442(13) .
N5 C25 1.451(12) .
O1 C6 1.273(12) .
O2 C6 1.247(12) .
O3 C7 1.279(12) .
O4 C7 1.231(13) .
O5 C13 1.292(12) .
O6 C13 1.211(12) .
O7 C14 1.254(12) .
O8 C14 1.246(11) .
O8 Zn1 1.999(7) 2_564
O9 C20 1.238(12) .
O10 C23 1.232(13) .
C1 C2 1.372(14) .
C2 C3 1.401(14) .
C3 C4 1.378(14) .
C3 C6 1.512(14) .
C4 C5 1.375(14) .
C4 C7 1.515(15) .
C8 C9 1.356(15) .
C9 C10 1.401(14) .
C10 C11 1.386(13) .
C10 C13 1.524(14) .
C11 C12 1.360(13) .
C11 C14 1.504(14) .
C15 C16 1.336(14) .
C16 C17 1.382(16) .
C17 C18 1.372(16) .
C18 C19 1.376(15) .
